data_4119979
loop_
_publ_author_name
'Alexander G. Tskhovrebov'
'Basile Vuichoud'
'Euro Solari'
'Rosario Scopelliti'
'Kay Severin'

_publ_section_title
;
 Adducts of Nitrous Oxide and N-Heterocyclic Carbenes: Syntheses,
 Structures, and Reactivity
;
_journal_name_full 'Journal of the American Chemical Society'
_journal_page_first 9486
_journal_page_last 9492
_journal_paper_doi 10.1021/ja4030287
_journal_volume 135
_journal_year 2013
_chemical_formula_moiety 'C21 H26 N4 O'
_chemical_formula_sum 'C21 H26 N4 O'
_chemical_formula_weight 350.46
_space_group_IT_number 15
_symmetry_cell_setting monoclinic
_symmetry_space_group_name_Hall '-C 2yc'
_symmetry_space_group_name_H-M 'C 1 2/c 1'
_atom_sites_solution_hydrogens geom
_atom_sites_solution_primary direct
_atom_sites_solution_secondary difmap
_audit_creation_method SHELXL-97
_audit_update_record
;
2013-01-21 # Formatted by publCIF
;
_cell_angle_alpha 90.00
_cell_angle_beta 112.954(15)
_cell_angle_gamma 90.00
_cell_formula_units_Z 8
_cell_length_a 31.635(5)
_cell_length_b 8.4919(9)
_cell_length_c 15.6720(19)
_cell_measurement_reflns_used 130
_cell_measurement_temperature 100(2)
_cell_measurement_theta_max 22
_cell_measurement_theta_min 3
_cell_volume 3876.8(10)
_computing_cell_refinement 'Dirax/lsq (Duisenberg & Schreurs, 1989-2000)'
_computing_data_collection 'Collect (Bruker AXS BV, 1997-2004)'
_computing_data_reduction 'EvalCCD (Duisenberg & Schreurs, 1990-2000)'
_computing_molecular_graphics 'Bruker SHELXTL'
_computing_publication_material 'Bruker SHELXTL'
_computing_structure_refinement 'SHELXL-97 (Sheldrick, 1997)'
_computing_structure_solution 'SHELXS-97 (Sheldrick, 1990)'
_diffrn_ambient_temperature 100(2)
_diffrn_measured_fraction_theta_full 0.998
_diffrn_measured_fraction_theta_max 0.998
_diffrn_measurement_device_type 'Bruker APEX II CCD'
_diffrn_measurement_method 'phi and omega scans'
_diffrn_radiation_monochromator graphite
_diffrn_radiation_source 'fine-focus sealed tube'
_diffrn_radiation_type MoK\a
_diffrn_radiation_wavelength 0.71073
_diffrn_reflns_av_R_equivalents 0.0760
_diffrn_reflns_av_sigmaI/netI 0.0467
_diffrn_reflns_limit_h_max 40
_diffrn_reflns_limit_h_min -40
_diffrn_reflns_limit_k_max 11
_diffrn_reflns_limit_k_min -10
_diffrn_reflns_limit_l_max 20
_diffrn_reflns_limit_l_min -20
_diffrn_reflns_number 34367
_diffrn_reflns_theta_full 27.50
_diffrn_reflns_theta_max 27.50
_diffrn_reflns_theta_min 3.10
_exptl_absorpt_coefficient_mu 0.076
_exptl_absorpt_correction_T_max 0.7456
_exptl_absorpt_correction_T_min 0.6008
_exptl_absorpt_correction_type multi-scan
_exptl_absorpt_process_details 'SADABS 2008, Bruker AXS, 2008'
_exptl_crystal_colour yellow
_exptl_crystal_density_diffrn 1.201
_exptl_crystal_description prismatic
_exptl_crystal_F_000 1504
_exptl_crystal_size_max 0.40
_exptl_crystal_size_mid 0.25
_exptl_crystal_size_min 0.18
_refine_diff_density_max 0.273
_refine_diff_density_min -0.271
_refine_diff_density_rms 0.059
_refine_ls_extinction_method none
_refine_ls_goodness_of_fit_ref 1.109
_refine_ls_hydrogen_treatment refall
_refine_ls_matrix_type full
_refine_ls_number_parameters 339
_refine_ls_number_reflns 4443
_refine_ls_number_restraints 0
_refine_ls_restrained_S_all 1.109
_refine_ls_R_factor_all 0.0943
_refine_ls_R_factor_gt 0.0538
_refine_ls_shift/su_max 0.000
_refine_ls_shift/su_mean 0.000
_refine_ls_structure_factor_coef Fsqd
_refine_ls_weighting_details 'calc w=1/[\s^2^(Fo^2^)+(0.0503P)^2^+4.8871P] where P=(Fo^2^+2Fc^2^)/3'
_refine_ls_weighting_scheme calc
_refine_ls_wR_factor_gt 0.1163
_refine_ls_wR_factor_ref 0.1375
_reflns_number_gt 3071
_reflns_number_total 4443
_reflns_threshold_expression >2sigma(I)
_cod_data_source_file ja4030287_si_007.cif
_cod_data_source_block al386b
_cod_original_cell_volume 3876.8(8)
_cod_original_sg_symbol_H-M 'C 2/c'
_cod_database_code 4119979

loop_
_symmetry_equiv_pos_as_xyz
'x, y, z'
'-x, y, -z+1/2'
'x+1/2, y+1/2, z'
'-x+1/2, y+1/2, -z+1/2'
'-x, -y, -z'
'x, -y, z-1/2'
'-x+1/2, -y+1/2, -z'
'x+1/2, -y+1/2, z-1/2'

loop_
_atom_site_label
_atom_site_type_symbol
_atom_site_fract_x
_atom_site_fract_y
_atom_site_fract_z
_atom_site_U_iso_or_equiv
_atom_site_adp_type
_atom_site_occupancy
_atom_site_symmetry_multiplicity
_atom_site_calc_flag
O1 O 0.37352(5) 0.36788(18) 0.19983(10) 0.0264(3) Uani 1 1 d
N1 N 0.39062(6) 0.4561(2) -0.03022(11) 0.0204(4) Uani 1 1 d
N2 N 0.31706(5) 0.52149(19) -0.09703(11) 0.0185(4) Uani 1 1 d
N3 N 0.34067(5) 0.42171(19) 0.05404(11) 0.0176(3) Uani 1 1 d
N4 N 0.37950(6) 0.4187(2) 0.13076(11) 0.0227(4) Uani 1 1 d
C1 C 0.35010(6) 0.4650(2) -0.01981(13) 0.0164(4) Uani 1 1 d
C2 C 0.38571(7) 0.5170(3) -0.12237(15) 0.0260(5) Uani 1 1 d
H2A H 0.3983(8) 0.438(3) -0.1559(17) 0.034(6) Uiso 1 1 d
H2B H 0.4040(9) 0.623(3) -0.1152(18) 0.043(7) Uiso 1 1 d
C3 C 0.33375(7) 0.5450(3) -0.17197(14) 0.0229(4) Uani 1 1 d
H3A H 0.3268(7) 0.654(3) -0.1970(14) 0.018(5) Uiso 1 1 d
H3B H 0.3202(8) 0.469(3) -0.2246(18) 0.038(7) Uiso 1 1 d
C4 C 0.42955(6) 0.3600(2) 0.02342(13) 0.0193(4) Uani 1 1 d
C5 C 0.42644(7) 0.1967(2) 0.00937(14) 0.0228(4) Uani 1 1 d
C6 C 0.46442(8) 0.1045(3) 0.06159(16) 0.0273(5) Uani 1 1 d
H6 H 0.4625(8) -0.009(3) 0.0556(16) 0.030(6) Uiso 1 1 d
C7 C 0.50414(7) 0.1714(3) 0.12598(14) 0.0263(5) Uani 1 1 d
C8 C 0.50645(7) 0.3343(3) 0.13746(14) 0.0244(5) Uani 1 1 d
H8 H 0.5331(8) 0.379(3) 0.1837(16) 0.026(6) Uiso 1 1 d
C9 C 0.46969(7) 0.4319(2) 0.08607(13) 0.0217(4) Uani 1 1 d
C10 C 0.38267(8) 0.1212(3) -0.05764(18) 0.0307(5) Uani 1 1 d
H10A H 0.3876(8) 0.005(3) -0.0671(17) 0.037(7) Uiso 1 1 d
H10B H 0.3724(9) 0.169(3) -0.121(2) 0.044(8) Uiso 1 1 d
H10C H 0.3581(9) 0.131(3) -0.0340(19) 0.045(8) Uiso 1 1 d
C11 C 0.54383(9) 0.0678(4) 0.18520(19) 0.0373(6) Uani 1 1 d
H11A H 0.5430(13) 0.039(5) 0.240(3) 0.096(13) Uiso 1 1 d
H11B H 0.5734(12) 0.121(4) 0.205(2) 0.065(10) Uiso 1 1 d
H11C H 0.5459(12) -0.031(4) 0.153(2) 0.078(11) Uiso 1 1 d
C12 C 0.47256(8) 0.6075(3) 0.09990(18) 0.0298(5) Uani 1 1 d
H12A H 0.4728(10) 0.663(4) 0.047(2) 0.057(9) Uiso 1 1 d
H12B H 0.5018(10) 0.638(3) 0.156(2) 0.054(8) Uiso 1 1 d
H12C H 0.4469(9) 0.645(3) 0.1146(18) 0.041(7) Uiso 1 1 d
C13 C 0.27015(6) 0.5555(2) -0.11013(12) 0.0169(4) Uani 1 1 d
C14 C 0.25661(7) 0.7139(2) -0.11255(13) 0.0180(4) Uani 1 1 d
C15 C 0.21095(7) 0.7453(2) -0.12640(13) 0.0192(4) Uani 1 1 d
H15 H 0.2012(7) 0.856(3) -0.1247(15) 0.023(6) Uiso 1 1 d
C16 C 0.17929(7) 0.6252(2) -0.13878(13) 0.0203(4) Uani 1 1 d
C17 C 0.19349(7) 0.4686(2) -0.13737(14) 0.0204(4) Uani 1 1 d
H17 H 0.1722(7) 0.382(3) -0.1482(14) 0.019(5) Uiso 1 1 d
C18 C 0.23899(7) 0.4312(2) -0.12276(13) 0.0182(4) Uani 1 1 d
C19 C 0.28990(8) 0.8485(3) -0.09971(16) 0.0236(4) Uani 1 1 d
H19A H 0.3223(8) 0.819(3) -0.0609(16) 0.025(6) Uiso 1 1 d
H19B H 0.2819(8) 0.934(3) -0.0663(17) 0.036(7) Uiso 1 1 d
H19C H 0.2879(8) 0.888(3) -0.1608(18) 0.034(7) Uiso 1 1 d
C20 C 0.13010(7) 0.6630(3) -0.15278(18) 0.0278(5) Uani 1 1 d
H20A H 0.1286(10) 0.758(4) -0.119(2) 0.054(8) Uiso 1 1 d
H20B H 0.1163(9) 0.574(3) -0.1358(18) 0.043(7) Uiso 1 1 d
H20C H 0.1105(10) 0.685(3) -0.219(2) 0.052(8) Uiso 1 1 d
C21 C 0.25373(8) 0.2612(2) -0.11930(15) 0.0223(4) Uani 1 1 d
H21A H 0.2262(8) 0.189(3) -0.1342(16) 0.032(6) Uiso 1 1 d
H21B H 0.2770(8) 0.236(3) -0.0579(17) 0.026(6) Uiso 1 1 d
H21C H 0.2671(9) 0.239(3) -0.1665(18) 0.041(7) Uiso 1 1 d

loop_
_atom_site_aniso_label
_atom_site_aniso_U_11
_atom_site_aniso_U_22
_atom_site_aniso_U_33
_atom_site_aniso_U_23
_atom_site_aniso_U_13
_atom_site_aniso_U_12
O1 0.0297(8) 0.0340(8) 0.0182(7) 0.0006(6) 0.0120(6) -0.0012(7)
N1 0.0174(8) 0.0281(9) 0.0177(8) 0.0054(7) 0.0090(7) 0.0030(7)
N2 0.0172(8) 0.0227(8) 0.0162(8) 0.0021(7) 0.0074(6) 0.0010(7)
N3 0.0163(8) 0.0202(8) 0.0164(8) -0.0012(7) 0.0067(6) 0.0003(7)
N4 0.0233(9) 0.0275(9) 0.0182(8) -0.0007(7) 0.0092(7) 0.0011(8)
C1 0.0165(9) 0.0142(9) 0.0178(9) -0.0018(7) 0.0059(7) -0.0010(8)
C2 0.0216(10) 0.0371(13) 0.0222(10) 0.0099(9) 0.0118(9) 0.0048(10)
C3 0.0198(10) 0.0339(12) 0.0167(9) 0.0037(9) 0.0089(8) 0.0025(9)
C4 0.0161(9) 0.0257(10) 0.0179(9) 0.0033(8) 0.0085(8) 0.0032(8)
C5 0.0206(10) 0.0278(11) 0.0223(10) 0.0003(8) 0.0109(8) -0.0003(9)
C6 0.0275(11) 0.0245(11) 0.0330(12) 0.0034(9) 0.0152(10) 0.0047(9)
C7 0.0216(10) 0.0351(12) 0.0257(11) 0.0064(9) 0.0129(9) 0.0073(9)
C8 0.0170(10) 0.0379(13) 0.0192(10) 0.0002(9) 0.0081(8) -0.0006(9)
C9 0.0197(10) 0.0286(11) 0.0203(10) 0.0004(8) 0.0115(8) -0.0010(9)
C10 0.0232(11) 0.0297(13) 0.0370(13) -0.0040(10) 0.0096(10) -0.0026(10)
C11 0.0273(13) 0.0455(16) 0.0377(14) 0.0094(12) 0.0111(11) 0.0129(12)
C12 0.0258(12) 0.0292(12) 0.0337(13) -0.0052(10) 0.0109(10) -0.0033(10)
C13 0.0151(9) 0.0214(10) 0.0137(9) 0.0008(7) 0.0052(7) 0.0022(8)
C14 0.0195(9) 0.0187(9) 0.0146(9) 0.0008(7) 0.0055(7) -0.0011(8)
C15 0.0219(10) 0.0188(10) 0.0165(9) 0.0010(7) 0.0070(8) 0.0033(8)
C16 0.0162(10) 0.0245(11) 0.0183(9) -0.0018(8) 0.0047(8) 0.0027(8)
C17 0.0176(10) 0.0216(10) 0.0206(10) -0.0017(8) 0.0060(8) -0.0025(9)
C18 0.0184(9) 0.0191(10) 0.0155(9) -0.0003(7) 0.0050(7) 0.0010(8)
C19 0.0237(11) 0.0195(10) 0.0267(11) -0.0001(9) 0.0088(9) -0.0040(9)
C20 0.0185(10) 0.0264(12) 0.0362(13) -0.0051(10) 0.0083(9) 0.0018(9)
C21 0.0214(10) 0.0183(10) 0.0257(11) -0.0023(8) 0.0076(9) 0.0003(9)

loop_
_atom_type_symbol
_atom_type_description
_atom_type_scat_dispersion_real
_atom_type_scat_dispersion_imag
_atom_type_scat_source
C C 0.0033 0.0016 'International Tables Vol C Tables 4.2.6.8 and 6.1.1.4'
H H 0.0000 0.0000 'International Tables Vol C Tables 4.2.6.8 and 6.1.1.4'
N N 0.0061 0.0033 'International Tables Vol C Tables 4.2.6.8 and 6.1.1.4'
O O 0.0106 0.0060 'International Tables Vol C Tables 4.2.6.8 and 6.1.1.4'

loop_
_geom_angle_atom_site_label_1
_geom_angle_atom_site_label_2
_geom_angle_atom_site_label_3
_geom_angle
C1 N1 C4 126.40(16)
C1 N1 C2 110.65(16)
C4 N1 C2 120.38(15)
C1 N2 C13 126.51(16)
C1 N2 C3 111.79(16)
C13 N2 C3 121.70(15)
N4 N3 C1 109.93(15)
O1 N4 N3 112.85(16)
N2 C1 N3 120.94(17)
N2 C1 N1 110.59(16)
N3 C1 N1 128.44(17)
N1 C2 C3 103.38(15)
N1 C2 H2A 111.0(14)
C3 C2 H2A 113.3(14)
N1 C2 H2B 110.5(15)
C3 C2 H2B 110.8(14)
H2A C2 H2B 108(2)
N2 C3 C2 102.72(16)
N2 C3 H3A 110.2(12)
C2 C3 H3A 111.9(12)
N2 C3 H3B 113.2(14)
C2 C3 H3B 110.2(14)
H3A C3 H3B 108.5(18)
C5 C4 C9 121.89(18)
C5 C4 N1 118.45(17)
C9 C4 N1 119.64(18)
C6 C5 C4 118.01(19)
C6 C5 C10 120.8(2)
C4 C5 C10 121.10(19)
C7 C6 C5 121.5(2)
C7 C6 H6 118.8(14)
C5 C6 H6 119.6(14)
C6 C7 C8 119.1(2)
C6 C7 C11 120.4(2)
C8 C7 C11 120.5(2)
C7 C8 C9 121.6(2)
C7 C8 H8 118.9(14)
C9 C8 H8 119.5(14)
C8 C9 C4 117.80(19)
C8 C9 C12 120.9(2)
C4 C9 C12 121.23(19)
C5 C10 H10A 111.1(14)
C5 C10 H10B 111.6(15)
H10A C10 H10B 105(2)
C5 C10 H10C 110.1(16)
H10A C10 H10C 109(2)
H10B C10 H10C 110(2)
C7 C11 H11A 115(2)
C7 C11 H11B 113.0(19)
H11A C11 H11B 102(3)
C7 C11 H11C 112(2)
H11A C11 H11C 107(3)
H11B C11 H11C 108(3)
C9 C12 H12A 112.4(18)
C9 C12 H12B 110.8(16)
H12A C12 H12B 108(2)
C9 C12 H12C 110.2(15)
H12A C12 H12C 109(2)
H12B C12 H12C 105(2)
C18 C13 C14 121.67(17)
C18 C13 N2 119.66(17)
C14 C13 N2 118.64(17)
C15 C14 C13 118.08(17)
C15 C14 C19 119.93(18)
C13 C14 C19 121.98(18)
C16 C15 C14 121.72(18)
C16 C15 H15 118.9(13)
C14 C15 H15 119.3(13)
C15 C16 C17 119.06(18)
C15 C16 C20 120.48(18)
C17 C16 C20 120.46(18)
C16 C17 C18 121.29(19)
C16 C17 H17 121.3(12)
C18 C17 H17 117.4(12)
C17 C18 C13 118.16(18)
C17 C18 C21 120.29(18)
C13 C18 C21 121.54(17)
C14 C19 H19A 112.8(13)
C14 C19 H19B 108.6(15)
H19A C19 H19B 106(2)
C14 C19 H19C 110.3(14)
H19A C19 H19C 109.6(19)
H19B C19 H19C 109(2)
C16 C20 H20A 111.2(17)
C16 C20 H20B 110.0(16)
H20A C20 H20B 112(2)
C16 C20 H20C 112.2(16)
H20A C20 H20C 106(2)
H20B C20 H20C 106(2)
C18 C21 H21A 110.3(13)
C18 C21 H21B 110.5(13)
H21A C21 H21B 109.8(19)
C18 C21 H21C 111.5(15)
H21A C21 H21C 106.6(19)
H21B C21 H21C 108(2)

loop_
_geom_bond_atom_site_label_1
_geom_bond_atom_site_label_2
_geom_bond_distance
O1 N4 1.247(2)
N1 C1 1.356(2)
N1 C4 1.443(2)
N1 C2 1.484(3)
N2 C1 1.342(2)
N2 C13 1.446(2)
N2 C3 1.477(2)
N3 N4 1.343(2)
N3 C1 1.354(2)
C2 C3 1.538(3)
C2 H2A 1.02(2)
C2 H2B 1.06(3)
C3 H3A 0.99(2)
C3 H3B 1.00(3)
C4 C5 1.402(3)
C4 C9 1.406(3)
C5 C6 1.400(3)
C5 C10 1.515(3)
C6 C7 1.389(3)
C6 H6 0.96(2)
C7 C8 1.394(3)
C7 C11 1.517(3)
C8 C9 1.399(3)
C8 H8 0.95(2)
C9 C12 1.504(3)
C10 H10A 1.02(3)
C10 H10B 1.00(3)
C10 H10C 0.99(3)
C11 H11A 0.91(4)
C11 H11B 0.97(3)
C11 H11C 1.00(4)
C12 H12A 0.96(3)
C12 H12B 1.03(3)
C12 H12C 0.98(3)
C13 C18 1.404(3)
C13 C14 1.408(3)
C14 C15 1.400(3)
C14 C19 1.513(3)
C15 C16 1.389(3)
C15 H15 0.99(2)
C16 C17 1.401(3)
C16 C20 1.519(3)
C17 C18 1.403(3)
C17 H17 0.96(2)
C18 C21 1.512(3)
C19 H19A 1.00(2)
C19 H19B 0.98(3)
C19 H19C 0.99(3)
C20 H20A 0.98(3)
C20 H20B 0.96(3)
C20 H20C 0.99(3)
C21 H21A 1.02(3)
C21 H21B 0.98(2)
C21 H21C 1.00(3)

loop_
_geom_torsion_atom_site_label_1
_geom_torsion_atom_site_label_2
_geom_torsion_atom_site_label_3
_geom_torsion_atom_site_label_4
_geom_torsion
C1 N3 N4 O1 -174.78(16)
C13 N2 C1 N3 5.3(3)
C3 N2 C1 N3 -173.89(17)
C13 N2 C1 N1 -176.38(17)
C3 N2 C1 N1 4.4(2)
N4 N3 C1 N2 -160.01(17)
N4 N3 C1 N1 22.0(3)
C4 N1 C1 N2 -159.70(18)
C2 N1 C1 N2 2.0(2)
C4 N1 C1 N3 18.5(3)
C2 N1 C1 N3 -179.84(19)
C1 N1 C2 C3 -7.1(2)
C4 N1 C2 C3 155.88(18)
C1 N2 C3 C2 -8.5(2)
C13 N2 C3 C2 172.26(18)
N1 C2 C3 N2 8.9(2)
C1 N1 C4 C5 71.8(3)
C2 N1 C4 C5 -88.2(2)
C1 N1 C4 C9 -109.8(2)
C2 N1 C4 C9 90.1(2)
C9 C4 C5 C6 1.6(3)
N1 C4 C5 C6 179.87(17)
C9 C4 C5 C10 179.26(19)
N1 C4 C5 C10 -2.4(3)
C4 C5 C6 C7 0.3(3)
C10 C5 C6 C7 -177.4(2)
C5 C6 C7 C8 -1.2(3)
C5 C6 C7 C11 176.8(2)
C6 C7 C8 C9 0.3(3)
C11 C7 C8 C9 -177.7(2)
C7 C8 C9 C4 1.5(3)
C7 C8 C9 C12 179.4(2)
C5 C4 C9 C8 -2.4(3)
N1 C4 C9 C8 179.30(17)
C5 C4 C9 C12 179.62(19)
N1 C4 C9 C12 1.3(3)
C1 N2 C13 C18 -75.1(2)
C3 N2 C13 C18 104.0(2)
C1 N2 C13 C14 106.7(2)
C3 N2 C13 C14 -74.2(2)
C18 C13 C14 C15 1.1(3)
N2 C13 C14 C15 179.24(16)
C18 C13 C14 C19 -179.54(18)
N2 C13 C14 C19 -1.4(3)
C13 C14 C15 C16 -0.9(3)
C19 C14 C15 C16 179.77(18)
C14 C15 C16 C17 0.0(3)
C14 C15 C16 C20 179.44(19)
C15 C16 C17 C18 0.7(3)
C20 C16 C17 C18 -178.77(19)
C16 C17 C18 C13 -0.4(3)
C16 C17 C18 C21 178.55(18)
C14 C13 C18 C17 -0.5(3)
N2 C13 C18 C17 -178.58(16)
C14 C13 C18 C21 -179.47(18)
N2 C13 C18 C21 2.4(3)
